data_4081488
loop_
_publ_author_name
'\<St\<epni\<cka, Petr'
'Schneiderov\'a, Barbora'
'Schulz, Ji\<r\'i'
'C\'isa\<rov\'a, Ivana'

_publ_section_title
;
 Synthesis, Coordination Properties, and Catalytic Use of
 Phosphinoferrocene Carboxamides Bearing Donor-Functionalized Amide
 Substituents
;
_journal_issue 20
_journal_name_full Organometallics
_journal_page_first 5754
_journal_paper_doi 10.1021/om400282z
_journal_volume 32
_journal_year 2013
_chemical_formula_moiety 'C37 H33 Cl2 Fe N O P2 Pd'
_chemical_formula_sum 'C37 H33 Cl2 Fe N O P2 Pd'
_chemical_formula_weight 802.73
_chemical_name_systematic
; 
 ? 
;
_space_group_IT_number 1
_symmetry_cell_setting triclinic
_symmetry_space_group_name_Hall 'P 1'
_symmetry_space_group_name_H-M 'P 1'
_atom_sites_solution_hydrogens mixed
_atom_sites_solution_primary direct
_atom_sites_solution_secondary difmap
_audit_creation_method SHELXL-97
_cell_angle_alpha 78.3571(6)
_cell_angle_beta 76.9884(6)
_cell_angle_gamma 87.6089(7)
_cell_formula_units_Z 2
_cell_length_a 9.3728(1)
_cell_length_b 9.8452(1)
_cell_length_c 18.5988(2)
_cell_measurement_reflns_used 43467
_cell_measurement_temperature 150(2)
_cell_measurement_theta_max 27.48
_cell_measurement_theta_min 1.00
_cell_volume 1637.76(3)
_computing_cell_refinement 'HKL Scalepack (Otwinowski & Minor, 1997)'
_computing_data_collection 'Collect (Nonius BV, 1997-2000)'
_computing_data_reduction 'HKL Denzo and Scalepack (Otwinowski & Minor, 1997)'
_computing_molecular_graphics 'PLATON (Spek, 2001)'
_computing_structure_refinement 'SHELXL-97 (Sheldrick, 1997)'
_computing_structure_solution 'SIR97 (Altomare et al., 1994)'
_diffrn_ambient_temperature 150(2)
_diffrn_detector_area_resol_mean 9.091
_diffrn_measured_fraction_theta_full 0.999
_diffrn_measured_fraction_theta_max 0.999
_diffrn_measurement_device_type KappaCCD
_diffrn_measurement_method '\w and \p scans to fill the Ewald sphere'
_diffrn_radiation_monochromator 'horizontally mounted graphite crystal'
_diffrn_radiation_source 'fine-focus sealed tube'
_diffrn_radiation_type MoK\a
_diffrn_radiation_wavelength 0.71073
_diffrn_reflns_av_R_equivalents 0.0428
_diffrn_reflns_av_sigmaI/netI 0.0362
_diffrn_reflns_limit_h_max 12
_diffrn_reflns_limit_h_min -12
_diffrn_reflns_limit_k_max 12
_diffrn_reflns_limit_k_min -12
_diffrn_reflns_limit_l_max 24
_diffrn_reflns_limit_l_min -24
_diffrn_reflns_number 60689
_diffrn_reflns_theta_full 27.51
_diffrn_reflns_theta_max 27.51
_diffrn_reflns_theta_min 2.11
_diffrn_standards_number 0
_exptl_absorpt_coefficient_mu 1.285
_exptl_absorpt_correction_T_max 0.917
_exptl_absorpt_correction_T_min 0.818
_exptl_absorpt_correction_type gaussian
_exptl_absorpt_process_details
;
Gaussian absorption correction from indexed crystal shape
;
_exptl_crystal_colour red
_exptl_crystal_density_diffrn 1.628
_exptl_crystal_density_method 'not measured'
_exptl_crystal_description prism
_exptl_crystal_F_000 812
_exptl_crystal_size_max 0.18
_exptl_crystal_size_mid 0.13
_exptl_crystal_size_min 0.10
_refine_diff_density_max 0.675
_refine_diff_density_min -0.556
_refine_diff_density_rms 0.065
_refine_ls_abs_structure_details 'Flack H D (1983), Acta Cryst. A39, 876-881'
_refine_ls_abs_structure_Flack -0.012(10)
_refine_ls_extinction_method none
_refine_ls_goodness_of_fit_ref 1.043
_refine_ls_hydrogen_treatment constr
_refine_ls_matrix_type full
_refine_ls_number_parameters 813
_refine_ls_number_reflns 14926
_refine_ls_number_restraints 3
_refine_ls_restrained_S_all 1.043
_refine_ls_R_factor_all 0.0334
_refine_ls_R_factor_gt 0.0289
_refine_ls_shift/su_max 0.001
_refine_ls_shift/su_mean 0.000
_refine_ls_structure_factor_coef Fsqd
_refine_ls_weighting_details 'calc w=1/[\s^2^(Fo^2^)+(0.0280P)^2^+0.9562P] where P=(Fo^2^+2Fc^2^)/3'
_refine_ls_weighting_scheme calc
_refine_ls_wR_factor_gt 0.0632
_refine_ls_wR_factor_ref 0.0654
_reflns_number_gt 13919
_reflns_number_total 14926
_reflns_threshold_expression >2sigma(I)
_cod_data_source_file om400282z_si_002.cif
_cod_data_source_block bs5
_cod_depositor_comments
;
The following automatic conversions were performed:
'_atom_site_symetry_multiplicity' tag replaced with
'_atom_site_symmetry_multiplicity'.

Automatic conversion script
Id: cif_correct_tags 1440 2010-10-19 06:21:57Z saulius 

The following automatic conversions were performed:

'_atom_sites_solution_hydrogens' value 'geom + difmap' was changed to
'mixed'.

Automatic conversion script
Id: cif_fix_values 6452 2018-10-05 10:23:21Z andrius 
;
_cod_original_sg_symbol_H-M P1
_cod_database_code 4081488

loop_
_symmetry_equiv_pos_as_xyz
'x, y, z'

loop_
_atom_site_label
_atom_site_type_symbol
_atom_site_fract_x
_atom_site_fract_y
_atom_site_fract_z
_atom_site_U_iso_or_equiv
_atom_site_adp_type
_atom_site_occupancy
_atom_site_symmetry_multiplicity
_atom_site_calc_flag
_atom_site_refinement_flags
Pd1 Pd 0.23395(2) 0.56414(2) 0.385750(13) 0.02225(5) Uani 1 1 d .
Fe1 Fe 0.44084(5) 0.20815(5) 0.49774(3) 0.02659(10) Uani 1 1 d .
Cl11 Cl 0.08867(8) 0.40455(8) 0.35909(4) 0.02793(16) Uani 1 1 d .
Cl12 Cl 0.37737(9) 0.73270(9) 0.40303(5) 0.03430(19) Uani 1 1 d .
P11 P 0.44809(9) 0.45914(8) 0.33157(5) 0.02307(16) Uani 1 1 d .
P12 P 0.02871(9) 0.66092(8) 0.45427(5) 0.02371(16) Uani 1 1 d .
O1 O 0.1133(3) 0.3099(3) 0.65582(13) 0.0405(6) Uani 1 1 d .
N1 N 0.0361(3) 0.3461(3) 0.54645(16) 0.0295(6) Uani 1 1 d .
H1N H 0.0522 0.3471 0.4954 0.034(10) Uiso 1 1 d R
C1 C 0.5228(3) 0.3649(3) 0.40826(18) 0.0258(7) Uani 1 1 d .
C2 C 0.5107(4) 0.4084(3) 0.47901(18) 0.0290(7) Uani 1 1 d .
H2 H 0.4553 0.4824 0.4942 0.035 Uiso 1 1 calc R
C3 C 0.5975(4) 0.3193(4) 0.5211(2) 0.0370(8) Uani 1 1 d .
H3 H 0.6091 0.3243 0.5689 0.044 Uiso 1 1 calc R
C4 C 0.6643(4) 0.2204(4) 0.4777(2) 0.0397(8) Uani 1 1 d .
H4 H 0.7278 0.1504 0.4921 0.048 Uiso 1 1 calc R
C5 C 0.6174(4) 0.2467(4) 0.4088(2) 0.0319(7) Uani 1 1 d .
H5 H 0.6434 0.1962 0.3706 0.038 Uiso 1 1 calc R
C6 C 0.2305(4) 0.1844(3) 0.56315(18) 0.0277(7) Uani 1 1 d .
C7 C 0.3346(4) 0.1134(4) 0.60229(18) 0.0323(7) Uani 1 1 d .
H7 H 0.3526 0.1296 0.6470 0.039 Uiso 1 1 calc R
C8 C 0.4065(4) 0.0130(4) 0.5609(2) 0.0382(8) Uani 1 1 d .
H8 H 0.4786 -0.0485 0.5742 0.046 Uiso 1 1 calc R
C9 C 0.3485(4) 0.0240(4) 0.4960(2) 0.0371(9) Uani 1 1 d .
H9 H 0.3766 -0.0291 0.4591 0.045 Uiso 1 1 calc R
C10 C 0.2413(4) 0.1284(3) 0.49660(19) 0.0316(7) Uani 1 1 d .
H10 H 0.1868 0.1563 0.4602 0.038 Uiso 1 1 calc R
C11 C 0.1242(4) 0.2869(4) 0.59231(18) 0.0280(7) Uani 1 1 d .
C12 C 0.5956(4) 0.5769(4) 0.27426(19) 0.0265(7) Uani 1 1 d .
C13 C 0.7409(4) 0.5399(4) 0.2716(2) 0.0314(7) Uani 1 1 d .
H13 H 0.7642 0.4596 0.3027 0.038 Uiso 1 1 calc R
C14 C 0.8497(4) 0.6222(4) 0.2230(2) 0.0410(9) Uani 1 1 d .
H14 H 0.9470 0.5975 0.2216 0.049 Uiso 1 1 calc R
C15 C 0.8175(4) 0.7411(4) 0.1759(2) 0.0419(9) Uani 1 1 d .
H15 H 0.8927 0.7956 0.1429 0.050 Uiso 1 1 calc R
C16 C 0.6728(4) 0.7789(4) 0.1781(2) 0.0375(8) Uani 1 1 d .
H16 H 0.6505 0.8584 0.1461 0.045 Uiso 1 1 calc R
C17 C 0.5608(4) 0.6979(4) 0.22801(19) 0.0315(7) Uani 1 1 d .
H17 H 0.4636 0.7241 0.2306 0.038 Uiso 1 1 calc R
C18 C 0.4451(3) 0.3351(3) 0.27051(18) 0.0251(6) Uani 1 1 d .
C19 C 0.4007(4) 0.1984(4) 0.29960(19) 0.0333(8) Uani 1 1 d .
H19 H 0.3680 0.1694 0.3513 0.040 Uiso 1 1 calc R
C20 C 0.4045(4) 0.1047(4) 0.2528(2) 0.0339(8) Uani 1 1 d .
H20 H 0.3780 0.0127 0.2735 0.041 Uiso 1 1 calc R
C21 C 0.4469(4) 0.1463(4) 0.17613(19) 0.0304(7) Uani 1 1 d .
H21 H 0.4483 0.0832 0.1449 0.036 Uiso 1 1 calc R
C22 C 0.4878(4) 0.2841(4) 0.14554(19) 0.0293(7) Uani 1 1 d .
H22 H 0.5149 0.3140 0.0936 0.035 Uiso 1 1 calc R
C23 C 0.4881(3) 0.3761(3) 0.19263(18) 0.0256(6) Uani 1 1 d .
H23 H 0.5177 0.4673 0.1719 0.031 Uiso 1 1 calc R
C24 C -0.0856(4) 0.4353(4) 0.56981(18) 0.0307(7) Uani 1 1 d .
H24A H -0.0618 0.4857 0.6053 0.037 Uiso 1 1 calc R
H24B H -0.1715 0.3786 0.5952 0.037 Uiso 1 1 calc R
C25 C -0.1205(4) 0.5384(4) 0.50275(19) 0.0267(7) Uani 1 1 d .
H25A H -0.2073 0.5901 0.5202 0.032 Uiso 1 1 calc R
H25B H -0.1425 0.4873 0.4671 0.032 Uiso 1 1 calc R
C26 C -0.0521(4) 0.7970(3) 0.39550(17) 0.0267(7) Uani 1 1 d .
C27 C 0.0295(4) 0.9190(4) 0.3623(2) 0.0351(8) Uani 1 1 d .
H27 H 0.1218 0.9276 0.3716 0.042 Uiso 1 1 calc R
C28 C -0.0257(4) 1.0264(4) 0.3161(2) 0.0420(9) Uani 1 1 d .
H28 H 0.0281 1.1077 0.2952 0.050 Uiso 1 1 calc R
C29 C -0.1624(5) 1.0117(4) 0.3010(2) 0.0426(9) Uani 1 1 d .
H29 H -0.1982 1.0822 0.2684 0.051 Uiso 1 1 calc R
C30 C -0.2456(5) 0.8938(4) 0.3338(2) 0.0416(9) Uani 1 1 d .
H30 H -0.3380 0.8860 0.3246 0.050 Uiso 1 1 calc R
C31 C -0.1905(4) 0.7870(4) 0.38068(19) 0.0328(7) Uani 1 1 d .
H31 H -0.2465 0.7074 0.4026 0.039 Uiso 1 1 calc R
C32 C 0.0547(4) 0.7389(4) 0.53158(19) 0.0295(7) Uani 1 1 d .
C33 C -0.0310(4) 0.8520(4) 0.5507(2) 0.0377(8) Uani 1 1 d .
H33 H -0.0935 0.8950 0.5207 0.045 Uiso 1 1 calc R
C34 C -0.0211(5) 0.8991(5) 0.6157(2) 0.0482(11) Uani 1 1 d .
H34 H -0.0767 0.9744 0.6288 0.058 Uiso 1 1 calc R
C35 C 0.0710(5) 0.8342(5) 0.6600(2) 0.0524(12) Uani 1 1 d .
H35 H 0.0770 0.8657 0.7031 0.063 Uiso 1 1 calc R
C36 C 0.1539(5) 0.7230(5) 0.6410(2) 0.0501(11) Uani 1 1 d .
H36 H 0.2142 0.6787 0.6719 0.060 Uiso 1 1 calc R
C37 C 0.1487(4) 0.6762(4) 0.5764(2) 0.0380(8) Uani 1 1 d .
H37 H 0.2079 0.6031 0.5630 0.046 Uiso 1 1 calc R
Pd2 Pd 0.47420(2) 0.19367(2) 0.942769(13) 0.02248(5) Uani 1 1 d .
Fe2 Fe 0.28170(4) -0.09743(4) 0.84785(2) 0.02198(9) Uani 1 1 d .
Cl21 Cl 0.62799(9) 0.01584(8) 0.97949(5) 0.02912(17) Uani 1 1 d .
Cl22 Cl 0.32086(8) 0.37454(8) 0.91595(5) 0.03164(18) Uani 1 1 d .
P21 P 0.26103(8) 0.06660(8) 1.00283(4) 0.02191(16) Uani 1 1 d .
P22 P 0.67168(9) 0.32614(8) 0.86322(5) 0.02469(17) Uani 1 1 d .
O2 O 0.6155(3) 0.0616(3) 0.68005(13) 0.0385(6) Uani 1 1 d .
N2 N 0.6796(3) 0.0557(3) 0.79036(16) 0.0276(6) Uani 1 1 d .
H2N H 0.6584 0.0380 0.8404 0.018(8) Uiso 1 1 d R
C51 C 0.1937(3) 0.0183(3) 0.92772(17) 0.0232(6) Uani 1 1 d .
C52 C 0.2111(3) 0.1013(3) 0.85342(18) 0.0245(6) Uani 1 1 d .
H52 H 0.2674 0.1815 0.8346 0.029 Uiso 1 1 calc R
C53 C 0.1276(3) 0.0400(4) 0.81354(18) 0.0277(7) Uani 1 1 d .
H53 H 0.1189 0.0733 0.7642 0.033 Uiso 1 1 calc R
C54 C 0.0596(3) -0.0812(4) 0.8621(2) 0.0304(7) Uani 1 1 d .
H54 H -0.0012 -0.1412 0.8500 0.036 Uiso 1 1 calc R
C55 C 0.1001(3) -0.0952(3) 0.93205(18) 0.0267(7) Uani 1 1 d .
H55 H 0.0707 -0.1661 0.9737 0.032 Uiso 1 1 calc R
C56 C 0.4945(3) -0.1007(3) 0.78565(17) 0.0228(6) Uani 1 1 d .
C57 C 0.3944(3) -0.1576(3) 0.75199(18) 0.0270(7) Uani 1 1 d .
H57 H 0.3781 -0.1243 0.7040 0.032 Uiso 1 1 calc R
C58 C 0.3240(4) -0.2735(3) 0.8043(2) 0.0305(7) Uani 1 1 d .
H58 H 0.2549 -0.3306 0.7962 0.037 Uiso 1 1 calc R
C59 C 0.3770(4) -0.2875(3) 0.87081(19) 0.0286(7) Uani 1 1 d .
H59 H 0.3480 -0.3546 0.9143 0.034 Uiso 1 1 calc R
C60 C 0.4820(3) -0.1816(3) 0.85975(17) 0.0249(6) Uani 1 1 d .
H60 H 0.5339 -0.1673 0.8947 0.030 Uiso 1 1 calc R
C61 C 0.5995(3) 0.0132(3) 0.74726(17) 0.0247(6) Uani 1 1 d .
C62 C 0.1094(4) 0.1610(3) 1.05082(18) 0.0247(7) Uani 1 1 d .
C63 C -0.0354(3) 0.1338(4) 1.05013(19) 0.0307(7) Uani 1 1 d .
H63 H -0.0550 0.0716 1.0220 0.037 Uiso 1 1 calc R
C64 C -0.1487(4) 0.1983(4) 1.0906(2) 0.0382(9) Uani 1 1 d .
H64 H -0.2447 0.1795 1.0898 0.046 Uiso 1 1 calc R
C65 C -0.1212(4) 0.2916(4) 1.1329(2) 0.0385(8) Uani 1 1 d .
H65 H -0.1984 0.3351 1.1603 0.046 Uiso 1 1 calc R
C66 C 0.0213(4) 0.3191(4) 1.1338(2) 0.0360(8) Uani 1 1 d .
H66 H 0.0398 0.3810 1.1624 0.043 Uiso 1 1 calc R
C67 C 0.1371(4) 0.2556(4) 1.0927(2) 0.0320(7) Uani 1 1 d .
H67 H 0.2330 0.2760 1.0929 0.038 Uiso 1 1 calc R
C68 C 0.2584(3) -0.0947(3) 1.07214(17) 0.0243(6) Uani 1 1 d .
C69 C 0.3171(4) -0.2153(4) 1.04891(18) 0.0316(7) Uani 1 1 d .
H69 H 0.3657 -0.2111 0.9991 0.038 Uiso 1 1 calc R
C70 C 0.3038(4) -0.3414(4) 1.0992(2) 0.0337(8) Uani 1 1 d .
H70 H 0.3396 -0.4218 1.0825 0.040 Uiso 1 1 calc R
C71 C 0.2377(4) -0.3478(4) 1.17383(19) 0.0290(7) Uani 1 1 d .
H71 H 0.2284 -0.4322 1.2077 0.035 Uiso 1 1 calc R
C72 C 0.1856(4) -0.2282(4) 1.19791(18) 0.0316(7) Uani 1 1 d .
H72 H 0.1441 -0.2319 1.2486 0.038 Uiso 1 1 calc R
C73 C 0.1939(4) -0.1024(4) 1.14792(18) 0.0281(7) Uani 1 1 d .
H73 H 0.1563 -0.0229 1.1650 0.034 Uiso 1 1 calc R
C74 C 0.7958(3) 0.1588(4) 0.75912(19) 0.0285(7) Uani 1 1 d .
H74A H 0.7670 0.2279 0.7199 0.034 Uiso 1 1 calc R
H74B H 0.8839 0.1140 0.7365 0.034 Uiso 1 1 calc R
C75 C 0.8286(4) 0.2299(4) 0.8188(2) 0.0278(8) Uani 1 1 d .
H75A H 0.9099 0.2936 0.7961 0.033 Uiso 1 1 calc R
H75B H 0.8587 0.1605 0.8575 0.033 Uiso 1 1 calc R
C76 C 0.7494(4) 0.4353(3) 0.91312(19) 0.0283(7) Uani 1 1 d .
C77 C 0.6519(4) 0.5160(3) 0.9557(2) 0.0321(7) Uani 1 1 d .
H77 H 0.5524 0.5136 0.9566 0.038 Uiso 1 1 calc R
C78 C 0.7025(4) 0.5997(4) 0.9965(2) 0.0358(8) Uani 1 1 d .
H78 H 0.6373 0.6540 1.0241 0.043 Uiso 1 1 calc R
C79 C 0.8487(4) 0.6020(4) 0.9960(2) 0.0377(8) Uani 1 1 d .
H79 H 0.8826 0.6588 1.0230 0.045 Uiso 1 1 calc R
C80 C 0.9469(4) 0.5203(4) 0.9555(2) 0.0437(9) Uani 1 1 d .
H80 H 1.0458 0.5203 0.9563 0.052 Uiso 1 1 calc R
C81 C 0.8957(4) 0.4389(4) 0.9140(2) 0.0389(9) Uani 1 1 d .
H81 H 0.9616 0.3855 0.8862 0.047 Uiso 1 1 calc R
C82 C 0.6262(4) 0.4409(3) 0.78152(19) 0.0280(7) Uani 1 1 d .
C83 C 0.6939(4) 0.5692(4) 0.7505(2) 0.0338(8) Uani 1 1 d .
H83 H 0.7612 0.6014 0.7730 0.041 Uiso 1 1 calc R
C84 C 0.6606(4) 0.6493(4) 0.6855(2) 0.0429(10) Uani 1 1 d .
H84 H 0.7064 0.7347 0.6647 0.051 Uiso 1 1 calc R
C85 C 0.5617(4) 0.6034(4) 0.6523(2) 0.0415(9) Uani 1 1 d .
H85 H 0.5401 0.6578 0.6091 0.050 Uiso 1 1 calc R
C86 C 0.4929(4) 0.4766(4) 0.6824(2) 0.0390(8) Uani 1 1 d .
H86 H 0.4251 0.4460 0.6596 0.047 Uiso 1 1 calc R
C87 C 0.5251(4) 0.3955(4) 0.7464(2) 0.0322(7) Uani 1 1 d .
H87 H 0.4792 0.3099 0.7664 0.039 Uiso 1 1 calc R

loop_
_atom_site_aniso_label
_atom_site_aniso_U_11
_atom_site_aniso_U_22
_atom_site_aniso_U_33
_atom_site_aniso_U_23
_atom_site_aniso_U_13
_atom_site_aniso_U_12
Pd1 0.02087(11) 0.02124(11) 0.02445(12) -0.00758(9) -0.00133(9) -0.00312(9)
Fe1 0.0307(2) 0.0236(2) 0.0267(2) -0.00593(18) -0.00791(19) -0.00064(19)
Cl11 0.0276(4) 0.0300(4) 0.0279(4) -0.0086(3) -0.0055(3) -0.0076(3)
Cl12 0.0284(4) 0.0287(4) 0.0472(5) -0.0200(4) 0.0015(4) -0.0081(3)
P11 0.0214(4) 0.0219(4) 0.0263(4) -0.0084(3) -0.0022(3) -0.0030(3)
P12 0.0221(4) 0.0246(4) 0.0238(4) -0.0079(3) -0.0007(3) -0.0027(3)
O1 0.0438(15) 0.0528(16) 0.0284(13) -0.0134(12) -0.0121(11) 0.0101(13)
N1 0.0322(15) 0.0308(16) 0.0259(15) -0.0057(12) -0.0073(12) -0.0011(12)
C1 0.0214(15) 0.0242(16) 0.0315(17) -0.0079(13) -0.0021(13) -0.0055(12)
C2 0.0293(17) 0.0271(17) 0.0330(17) -0.0127(14) -0.0050(13) -0.0043(13)
C3 0.0310(18) 0.045(2) 0.041(2) -0.0120(17) -0.0157(15) -0.0060(16)
C4 0.0333(19) 0.037(2) 0.050(2) -0.0084(17) -0.0120(17) 0.0054(16)
C5 0.0298(17) 0.0296(18) 0.0344(18) -0.0093(14) -0.0010(14) 0.0045(14)
C6 0.0326(17) 0.0262(17) 0.0226(15) -0.0026(13) -0.0038(13) -0.0058(13)
C7 0.0394(19) 0.0314(18) 0.0232(16) -0.0012(14) -0.0040(14) -0.0018(15)
C8 0.049(2) 0.0246(18) 0.038(2) 0.0001(15) -0.0085(17) 0.0041(16)
C9 0.054(2) 0.0202(17) 0.0334(19) -0.0034(15) -0.0015(17) -0.0104(16)
C10 0.0398(19) 0.0276(17) 0.0280(17) -0.0033(14) -0.0087(14) -0.0101(15)
C11 0.0276(16) 0.0322(18) 0.0230(16) -0.0018(13) -0.0056(13) -0.0074(14)
C12 0.0262(17) 0.0263(17) 0.0281(17) -0.0108(14) -0.0030(14) -0.0035(14)
C13 0.0267(17) 0.0294(18) 0.0385(19) -0.0131(15) -0.0019(14) -0.0025(14)
C14 0.0250(18) 0.042(2) 0.057(2) -0.0224(19) 0.0016(17) -0.0035(16)
C15 0.038(2) 0.043(2) 0.040(2) -0.0151(17) 0.0093(16) -0.0166(17)
C16 0.041(2) 0.034(2) 0.0358(19) -0.0056(16) -0.0042(16) -0.0126(16)
C17 0.0315(18) 0.0310(18) 0.0331(18) -0.0095(14) -0.0052(14) -0.0067(14)
C18 0.0191(15) 0.0279(17) 0.0301(16) -0.0121(13) -0.0041(12) 0.0026(12)
C19 0.0395(19) 0.0327(19) 0.0277(17) -0.0106(14) -0.0017(14) -0.0094(15)
C20 0.0349(19) 0.0267(18) 0.039(2) -0.0093(15) -0.0021(15) -0.0088(15)
C21 0.0255(17) 0.0357(19) 0.0352(18) -0.0201(15) -0.0064(14) 0.0020(14)
C22 0.0262(16) 0.0357(19) 0.0281(17) -0.0100(14) -0.0071(13) 0.0018(14)
C23 0.0224(15) 0.0237(16) 0.0313(16) -0.0068(13) -0.0065(13) 0.0031(12)
C24 0.0250(16) 0.039(2) 0.0246(16) -0.0011(14) -0.0023(13) -0.0073(14)
C25 0.0227(17) 0.0300(18) 0.0276(17) -0.0072(14) -0.0046(14) -0.0027(14)
C26 0.0283(16) 0.0288(17) 0.0222(15) -0.0095(13) 0.0001(12) 0.0002(13)
C27 0.0328(18) 0.0307(19) 0.0384(19) -0.0094(15) 0.0015(15) 0.0000(15)
C28 0.043(2) 0.035(2) 0.038(2) 0.0006(16) 0.0042(17) 0.0041(17)
C29 0.055(2) 0.037(2) 0.0311(19) -0.0041(16) -0.0040(17) 0.0135(18)
C30 0.048(2) 0.047(2) 0.0340(19) -0.0129(17) -0.0133(17) 0.0049(18)
C31 0.0371(19) 0.0331(19) 0.0308(17) -0.0106(14) -0.0097(15) 0.0039(15)
C32 0.0244(16) 0.0328(19) 0.0306(17) -0.0114(14) 0.0014(14) -0.0073(14)
C33 0.0367(19) 0.039(2) 0.0372(19) -0.0164(16) 0.0020(15) -0.0076(16)
C34 0.049(2) 0.049(2) 0.048(2) -0.033(2) 0.0088(19) -0.0154(19)
C35 0.048(2) 0.078(3) 0.040(2) -0.033(2) -0.0050(19) -0.020(2)
C36 0.045(2) 0.073(3) 0.040(2) -0.023(2) -0.0162(19) -0.004(2)
C37 0.0317(19) 0.048(2) 0.0363(19) -0.0138(17) -0.0064(15) -0.0063(17)
Pd2 0.02048(11) 0.01788(11) 0.02889(12) -0.00594(9) -0.00374(9) -0.00084(8)
Fe2 0.0236(2) 0.0187(2) 0.0245(2) -0.00579(17) -0.00591(17) 0.00060(17)
Cl21 0.0288(4) 0.0278(4) 0.0321(4) -0.0056(3) -0.0107(3) 0.0045(3)
Cl22 0.0249(4) 0.0175(4) 0.0484(5) -0.0039(3) -0.0020(3) 0.0019(3)
P21 0.0215(4) 0.0187(4) 0.0249(4) -0.0052(3) -0.0030(3) -0.0008(3)
P22 0.0203(4) 0.0204(4) 0.0325(4) -0.0060(3) -0.0032(3) -0.0009(3)
O2 0.0378(14) 0.0492(16) 0.0260(13) 0.0011(11) -0.0079(10) -0.0103(12)
N2 0.0296(15) 0.0269(15) 0.0257(14) -0.0041(11) -0.0053(11) -0.0026(12)
C51 0.0213(15) 0.0226(16) 0.0249(15) -0.0097(12) 0.0006(12) 0.0016(12)
C52 0.0229(15) 0.0180(14) 0.0316(17) -0.0051(12) -0.0044(13) 0.0038(12)
C53 0.0211(15) 0.0356(19) 0.0278(16) -0.0075(14) -0.0082(13) 0.0061(13)
C54 0.0199(15) 0.0344(18) 0.0406(19) -0.0144(15) -0.0083(14) -0.0007(13)
C55 0.0244(16) 0.0234(16) 0.0309(17) -0.0067(13) -0.0007(13) -0.0043(13)
C56 0.0235(15) 0.0218(15) 0.0241(15) -0.0074(12) -0.0055(12) 0.0038(12)
C57 0.0284(16) 0.0274(17) 0.0276(16) -0.0117(13) -0.0069(13) 0.0062(13)
C58 0.0356(19) 0.0233(17) 0.0365(19) -0.0153(14) -0.0081(15) 0.0021(14)
C59 0.0354(18) 0.0184(15) 0.0323(18) -0.0082(13) -0.0058(14) 0.0052(13)
C60 0.0265(16) 0.0225(16) 0.0267(16) -0.0060(12) -0.0083(13) 0.0067(12)
C61 0.0246(16) 0.0248(16) 0.0238(16) -0.0048(13) -0.0047(12) 0.0048(13)
C62 0.0257(17) 0.0208(16) 0.0255(16) -0.0038(13) -0.0018(13) -0.0010(13)
C63 0.0253(17) 0.0314(18) 0.0360(18) -0.0114(15) -0.0038(14) -0.0004(14)
C64 0.0238(17) 0.042(2) 0.048(2) -0.0131(18) -0.0008(15) -0.0012(16)
C65 0.0304(18) 0.042(2) 0.041(2) -0.0151(17) 0.0028(15) 0.0069(16)
C66 0.039(2) 0.0342(19) 0.0367(19) -0.0165(16) -0.0056(16) 0.0057(16)
C67 0.0276(17) 0.0312(18) 0.0407(19) -0.0147(15) -0.0083(14) 0.0014(14)
C68 0.0216(15) 0.0233(15) 0.0275(16) -0.0029(12) -0.0062(12) -0.0024(12)
C69 0.0399(19) 0.0304(18) 0.0222(16) -0.0033(13) -0.0040(14) 0.0035(15)
C70 0.042(2) 0.0263(18) 0.0332(19) -0.0056(14) -0.0100(16) 0.0052(15)
C71 0.0243(16) 0.0314(18) 0.0268(17) 0.0043(14) -0.0048(13) -0.0033(14)
C72 0.0305(17) 0.041(2) 0.0210(16) -0.0050(14) -0.0026(13) -0.0006(15)
C73 0.0301(17) 0.0281(17) 0.0263(16) -0.0086(13) -0.0030(13) -0.0040(14)
C74 0.0208(15) 0.0306(18) 0.0317(17) -0.0078(14) 0.0002(13) 0.0026(13)
C75 0.0173(16) 0.0284(19) 0.0350(19) -0.0060(15) -0.0005(14) 0.0008(14)
C76 0.0289(17) 0.0207(16) 0.0339(17) -0.0020(13) -0.0071(14) -0.0021(13)
C77 0.0286(17) 0.0271(17) 0.042(2) -0.0089(15) -0.0101(15) 0.0012(14)
C78 0.0372(19) 0.0303(19) 0.041(2) -0.0131(15) -0.0047(16) 0.0002(15)
C79 0.041(2) 0.0339(19) 0.042(2) -0.0121(16) -0.0115(17) -0.0109(16)
C80 0.0278(18) 0.050(2) 0.057(2) -0.018(2) -0.0077(17) -0.0063(17)
C81 0.0252(17) 0.041(2) 0.055(2) -0.0190(18) -0.0075(16) -0.0047(15)
C82 0.0217(16) 0.0250(17) 0.0336(18) -0.0059(14) 0.0013(13) 0.0026(13)
C83 0.0316(18) 0.0296(18) 0.0355(18) -0.0072(15) 0.0028(15) 0.0018(14)
C84 0.049(2) 0.031(2) 0.035(2) 0.0002(16) 0.0128(17) 0.0038(17)
C85 0.048(2) 0.042(2) 0.0298(18) -0.0059(16) -0.0023(16) 0.0177(18)
C86 0.043(2) 0.045(2) 0.0323(19) -0.0131(16) -0.0115(16) 0.0107(17)
C87 0.0295(17) 0.0292(18) 0.0371(19) -0.0053(15) -0.0060(14) -0.0023(14)

loop_
_atom_type_symbol
_atom_type_description
_atom_type_scat_dispersion_real
_atom_type_scat_dispersion_imag
_atom_type_scat_source
C C 0.0033 0.0016 'International Tables Vol C Tables 4.2.6.8 and 6.1.1.4'
H H 0.0000 0.0000 'International Tables Vol C Tables 4.2.6.8 and 6.1.1.4'
Cl Cl 0.1484 0.1585 'International Tables Vol C Tables 4.2.6.8 and 6.1.1.4'
Fe Fe 0.3463 0.8444 'International Tables Vol C Tables 4.2.6.8 and 6.1.1.4'
N N 0.0061 0.0033 'International Tables Vol C Tables 4.2.6.8 and 6.1.1.4'
O O 0.0106 0.0060 'International Tables Vol C Tables 4.2.6.8 and 6.1.1.4'
P P 0.1023 0.0942 'International Tables Vol C Tables 4.2.6.8 and 6.1.1.4'
Pd Pd -0.9988 1.0072 'International Tables Vol C Tables 4.2.6.8 and 6.1.1.4'

loop_
_geom_angle_atom_site_label_1
_geom_angle_atom_site_label_2
_geom_angle_atom_site_label_3
_geom_angle
Cl12 Pd1 Cl11 175.48(3)
Cl12 Pd1 P11 88.12(3)
Cl11 Pd1 P11 91.85(3)
Cl12 Pd1 P12 89.36(3)
Cl11 Pd1 P12 91.20(3)
P11 Pd1 P12 172.83(3)
C7 Fe1 C8 41.17(15)
C7 Fe1 C3 101.83(15)
C8 Fe1 C3 114.93(16)
C7 Fe1 C2 120.02(14)
C8 Fe1 C2 152.52(15)
C3 Fe1 C2 40.52(14)
C7 Fe1 C5 154.43(14)
C8 Fe1 C5 119.55(15)
C3 Fe1 C5 68.80(15)
C2 Fe1 C5 69.00(14)
C7 Fe1 C4 117.09(15)
C8 Fe1 C4 100.49(16)
C3 Fe1 C4 40.81(15)
C2 Fe1 C4 68.40(14)
C5 Fe1 C4 40.59(15)
C7 Fe1 C9 68.52(14)
C8 Fe1 C9 40.48(15)
C3 Fe1 C9 151.69(16)
C2 Fe1 C9 166.76(15)
C5 Fe1 C9 107.96(15)
C4 Fe1 C9 118.28(16)
C7 Fe1 C1 159.44(13)
C8 Fe1 C1 159.24(14)
C3 Fe1 C1 68.80(14)
C2 Fe1 C1 41.26(12)
C5 Fe1 C1 40.88(13)
C4 Fe1 C1 68.43(14)
C9 Fe1 C1 128.19(14)
C7 Fe1 C10 68.41(14)
C8 Fe1 C10 67.98(15)
C3 Fe1 C10 162.43(14)
C2 Fe1 C10 130.76(14)
C5 Fe1 C10 126.15(14)
C4 Fe1 C10 156.51(15)
C9 Fe1 C10 39.99(15)
C1 Fe1 C10 115.16(13)
C7 Fe1 C6 40.68(14)
C8 Fe1 C6 68.55(14)
C3 Fe1 C6 122.62(14)
C2 Fe1 C6 111.00(13)
C5 Fe1 C6 163.54(13)
C4 Fe1 C6 155.73(14)
C9 Fe1 C6 68.05(14)
C1 Fe1 C6 128.23(13)
C10 Fe1 C6 40.69(13)
C1 P11 C18 105.25(15)
C1 P11 C12 104.70(15)
C18 P11 C12 101.43(15)
C1 P11 Pd1 106.52(11)
C18 P11 Pd1 121.37(10)
C12 P11 Pd1 116.04(12)
C26 P12 C32 104.48(16)
C26 P12 C25 105.48(16)
C32 P12 C25 101.04(16)
C26 P12 Pd1 112.17(10)
C32 P12 Pd1 117.39(12)
C25 P12 Pd1 114.87(12)
C11 N1 C24 122.8(3)
C11 N1 H1N 125.6
C24 N1 H1N 110.9
C5 C1 C2 107.2(3)
C5 C1 P11 128.1(3)
C2 C1 P11 124.3(3)
C5 C1 Fe1 69.16(19)
C2 C1 Fe1 68.80(18)
P11 C1 Fe1 132.69(16)
C3 C2 C1 108.2(3)
C3 C2 Fe1 69.6(2)
C1 C2 Fe1 69.94(18)
C3 C2 H2 125.9
C1 C2 H2 125.9
Fe1 C2 H2 126.1
C2 C3 C4 108.2(3)
C2 C3 Fe1 69.84(18)
C4 C3 Fe1 69.9(2)
C2 C3 H3 125.9
C4 C3 H3 125.9
Fe1 C3 H3 125.9
C5 C4 C3 108.5(3)
C5 C4 Fe1 69.7(2)
C3 C4 Fe1 69.3(2)
C5 C4 H4 125.8
C3 C4 H4 125.8
Fe1 C4 H4 126.9
C4 C5 C1 108.0(3)
C4 C5 Fe1 69.7(2)
C1 C5 Fe1 69.95(18)
C4 C5 H5 126.0
C1 C5 H5 126.0
Fe1 C5 H5 125.9
C7 C6 C10 107.2(3)
C7 C6 C11 124.1(3)
C10 C6 C11 128.4(3)
C7 C6 Fe1 68.30(19)
C10 C6 Fe1 69.64(19)
C11 C6 Fe1 131.3(2)
C6 C7 C8 108.1(3)
C6 C7 Fe1 71.02(19)
C8 C7 Fe1 69.66(19)
C6 C7 H7 125.9
C8 C7 H7 125.9
Fe1 C7 H7 125.0
C9 C8 C7 107.8(3)
C9 C8 Fe1 70.32(19)
C7 C8 Fe1 69.16(19)
C9 C8 H8 126.1
C7 C8 H8 126.1
Fe1 C8 H8 126.0
C10 C9 C8 108.7(3)
C10 C9 Fe1 70.55(19)
C8 C9 Fe1 69.2(2)
C10 C9 H9 125.6
C8 C9 H9 125.6
Fe1 C9 H9 126.2
C9 C10 C6 108.2(3)
C9 C10 Fe1 69.5(2)
C6 C10 Fe1 69.67(18)
C9 C10 H10 125.9
C6 C10 H10 125.9
Fe1 C10 H10 126.5
O1 C11 N1 122.9(3)
O1 C11 C6 121.2(3)
N1 C11 C6 115.7(3)
C13 C12 C17 120.1(3)
C13 C12 P11 120.3(3)
C17 C12 P11 119.4(3)
C14 C13 C12 119.7(4)
C14 C13 H13 120.2
C12 C13 H13 120.2
C13 C14 C15 121.1(4)
C13 C14 H14 119.5
C15 C14 H14 119.5
C14 C15 C16 119.7(3)
C14 C15 H15 120.1
C16 C15 H15 120.1
C15 C16 C17 120.0(4)
C15 C16 H16 120.0
C17 C16 H16 120.0
C16 C17 C12 119.4(3)
C16 C17 H17 120.3
C12 C17 H17 120.3
C19 C18 C23 117.9(3)
C19 C18 P11 121.8(2)
C23 C18 P11 120.3(2)
C20 C19 C18 121.0(3)
C20 C19 H19 119.5
C18 C19 H19 119.5
C21 C20 C19 120.6(3)
C21 C20 H20 119.7
C19 C20 H20 119.7
C20 C21 C22 119.3(3)
C20 C21 H21 120.3
C22 C21 H21 120.3
C23 C22 C21 119.8(3)
C23 C22 H22 120.1
C21 C22 H22 120.1
C22 C23 C18 121.3(3)
C22 C23 H23 119.3
C18 C23 H23 119.3
N1 C24 C25 111.6(3)
N1 C24 H24A 109.3
C25 C24 H24A 109.3
N1 C24 H24B 109.3
C25 C24 H24B 109.3
H24A C24 H24B 108.0
C24 C25 P12 113.6(2)
C24 C25 H25A 108.8
P12 C25 H25A 108.8
C24 C25 H25B 108.8
P12 C25 H25B 108.8
H25A C25 H25B 107.7
C31 C26 C27 118.3(3)
C31 C26 P12 123.6(3)
C27 C26 P12 118.1(3)
C28 C27 C26 120.9(4)
C28 C27 H27 119.6
C26 C27 H27 119.6
C27 C28 C29 119.3(4)
C27 C28 H28 120.3
C29 C28 H28 120.3
C30 C29 C28 120.9(4)
C30 C29 H29 119.6
C28 C29 H29 119.6
C29 C30 C31 119.5(4)
C29 C30 H30 120.2
C31 C30 H30 120.2
C30 C31 C26 121.0(4)
C30 C31 H31 119.5
C26 C31 H31 119.5
C37 C32 C33 120.0(3)
C37 C32 P12 119.4(3)
C33 C32 P12 120.3(3)
C34 C33 C32 119.0(4)
C34 C33 H33 120.5
C32 C33 H33 120.5
C35 C34 C33 120.1(4)
C35 C34 H34 119.9
C33 C34 H34 119.9
C36 C35 C34 120.4(4)
C36 C35 H35 119.8
C34 C35 H35 119.8
C35 C36 C37 120.7(4)
C35 C36 H36 119.6
C37 C36 H36 119.6
C36 C37 C32 119.7(4)
C36 C37 H37 120.1
C32 C37 H37 120.1
Cl22 Pd2 Cl21 175.23(3)
Cl22 Pd2 P21 85.67(3)
Cl21 Pd2 P21 93.91(3)
Cl22 Pd2 P22 89.28(3)
Cl21 Pd2 P22 91.85(3)
P21 Pd2 P22 169.85(3)
C55 Fe2 C54 40.54(13)
C55 Fe2 C57 152.62(13)
C54 Fe2 C57 117.08(13)
C55 Fe2 C58 118.00(13)
C54 Fe2 C58 102.15(14)
C57 Fe2 C58 40.60(14)
C55 Fe2 C59 106.67(14)
C54 Fe2 C59 120.32(14)
C57 Fe2 C59 68.23(13)
C58 Fe2 C59 40.43(14)
C55 Fe2 C52 68.46(13)
C54 Fe2 C52 68.10(13)
C57 Fe2 C52 124.32(13)
C58 Fe2 C52 157.57(13)
C59 Fe2 C52 161.87(13)
C55 Fe2 C53 68.28(13)
C54 Fe2 C53 40.53(14)
C57 Fe2 C53 104.85(13)
C58 Fe2 C53 119.41(14)
C59 Fe2 C53 155.86(13)
C52 Fe2 C53 40.32(13)
C55 Fe2 C51 40.78(12)
C54 Fe2 C51 68.34(13)
C57 Fe2 C51 163.28(13)
C58 Fe2 C51 156.11(13)
C59 Fe2 C51 124.23(13)
C52 Fe2 C51 40.83(12)
C53 Fe2 C51 68.32(13)
C55 Fe2 C60 126.35(13)
C54 Fe2 C60 158.96(13)
C57 Fe2 C60 68.14(13)
C58 Fe2 C60 67.87(13)
C59 Fe2 C60 40.32(13)
C52 Fe2 C60 127.65(13)
C53 Fe2 C60 160.51(13)
C51 Fe2 C60 112.99(13)
C55 Fe2 C56 164.59(12)
C54 Fe2 C56 154.79(13)
C57 Fe2 C56 40.60(12)
C58 Fe2 C56 68.09(13)
C59 Fe2 C56 68.06(13)
C52 Fe2 C56 111.77(12)
C53 Fe2 C56 122.59(13)
C51 Fe2 C56 129.25(12)
C60 Fe2 C56 40.46(12)
C51 P21 C62 104.31(15)
C51 P21 C68 104.70(14)
C62 P21 C68 101.35(15)
C51 P21 Pd2 104.88(10)
C62 P21 Pd2 116.44(11)
C68 P21 Pd2 123.25(10)
C76 P22 C82 106.58(15)
C76 P22 C75 104.86(16)
C82 P22 C75 101.64(16)
C76 P22 Pd2 111.50(11)
C82 P22 Pd2 114.41(11)
C75 P22 Pd2 116.75(12)
C61 N2 C74 122.0(3)
C61 N2 H2N 125.0
C74 N2 H2N 112.0
C55 C51 C52 107.1(3)
C55 C51 P21 128.1(2)
C52 C51 P21 124.3(2)
C55 C51 Fe2 68.91(18)
C52 C51 Fe2 69.41(17)
P21 C51 Fe2 132.77(17)
C53 C52 C51 108.3(3)
C53 C52 Fe2 69.93(18)
C51 C52 Fe2 69.75(17)
C53 C52 H52 125.9
C51 C52 H52 125.9
Fe2 C52 H52 126.0
C52 C53 C54 107.9(3)
C52 C53 Fe2 69.75(18)
C54 C53 Fe2 69.19(19)
C52 C53 H53 126.0
C54 C53 H53 126.0
Fe2 C53 H53 126.6
C55 C54 C53 108.4(3)
C55 C54 Fe2 69.66(18)
C53 C54 Fe2 70.28(18)
C55 C54 H54 125.8
C53 C54 H54 125.8
Fe2 C54 H54 125.9
C54 C55 C51 108.2(3)
C54 C55 Fe2 69.81(18)
C51 C55 Fe2 70.31(17)
C54 C55 H55 125.9
C51 C55 H55 125.9
Fe2 C55 H55 125.6
C57 C56 C60 107.2(3)
C57 C56 C61 125.3(3)
C60 C56 C61 127.3(3)
C57 C56 Fe2 68.62(17)
C60 C56 Fe2 69.37(17)
C61 C56 Fe2 131.1(2)
C58 C57 C56 108.2(3)
C58 C57 Fe2 69.84(18)
C56 C57 Fe2 70.79(17)
C58 C57 H57 125.9
C56 C57 H57 125.9
Fe2 C57 H57 125.1
C59 C58 C57 108.2(3)
C59 C58 Fe2 69.85(18)
C57 C58 Fe2 69.57(18)
C59 C58 H58 125.9
C57 C58 H58 125.9
Fe2 C58 H58 126.2
C58 C59 C60 108.2(3)
C58 C59 Fe2 69.73(19)
C60 C59 Fe2 70.33(18)
C58 C59 H59 125.9
C60 C59 H59 125.9
Fe2 C59 H59 125.6
C59 C60 C56 108.3(3)
C59 C60 Fe2 69.35(18)
C56 C60 Fe2 70.18(17)
C59 C60 H60 125.9
C56 C60 H60 125.9
Fe2 C60 H60 126.2
O2 C61 N2 122.6(3)
O2 C61 C56 121.6(3)
N2 C61 C56 115.8(3)
C67 C62 C63 119.2(3)
C67 C62 P21 119.7(3)
C63 C62 P21 121.0(3)
C64 C63 C62 120.4(3)
C64 C63 H63 119.8
C62 C63 H63 119.8
C63 C64 C65 120.4(3)
C63 C64 H64 119.8
C65 C64 H64 119.8
C66 C65 C64 119.6(3)
C66 C65 H65 120.2
C64 C65 H65 120.2
C65 C66 C67 120.7(3)
C65 C66 H66 119.7
C67 C66 H66 119.7
C66 C67 C62 119.7(3)
C66 C67 H67 120.1
C62 C67 H67 120.1
C73 C68 C69 118.4(3)
C73 C68 P21 121.7(3)
C69 C68 P21 119.9(2)
C70 C69 C68 120.8(3)
C70 C69 H69 119.6
C68 C69 H69 119.6
C71 C70 C69 120.1(3)
C71 C70 H70 120.0
C69 C70 H70 120.0
C72 C71 C70 119.4(3)
C72 C71 H71 120.3
C70 C71 H71 120.3
C71 C72 C73 121.1(3)
C71 C72 H72 119.4
C73 C72 H72 119.4
C72 C73 C68 120.1(3)
C72 C73 H73 120.0
C68 C73 H73 120.0
N2 C74 C75 111.8(3)
N2 C74 H74A 109.3
C75 C74 H74A 109.3
N2 C74 H74B 109.3
C75 C74 H74B 109.3
H74A C74 H74B 107.9
C74 C75 P22 113.5(2)
C74 C75 H75A 108.9
P22 C75 H75A 108.9
C74 C75 H75B 108.9
P22 C75 H75B 108.9
H75A C75 H75B 107.7
C81 C76 C77 118.4(3)
C81 C76 P22 124.3(3)
C77 C76 P22 117.2(2)
C78 C77 C76 120.5(3)
C78 C77 H77 119.7
C76 C77 H77 119.7
C79 C78 C77 119.8(3)
C79 C78 H78 120.1
C77 C78 H78 120.1
C78 C79 C80 120.6(3)
C78 C79 H79 119.7
C80 C79 H79 119.7
C81 C80 C79 119.2(3)
C81 C80 H80 120.4
C79 C80 H80 120.4
C76 C81 C80 121.5(4)
C76 C81 H81 119.3
C80 C81 H81 119.3
C83 C82 C87 118.7(3)
C83 C82 P22 122.4(3)
C87 C82 P22 118.8(3)
C82 C83 C84 120.0(4)
C82 C83 H83 120.0
C84 C83 H83 120.0
C85 C84 C83 120.5(4)
C85 C84 H84 119.8
C83 C84 H84 119.8
C84 C85 C86 120.5(4)
C84 C85 H85 119.8
C86 C85 H85 119.8
C87 C86 C85 119.9(4)
C87 C86 H86 120.1
C85 C86 H86 120.1
C86 C87 C82 120.5(3)
C86 C87 H87 119.7
C82 C87 H87 119.7

loop_
_geom_bond_atom_site_label_1
_geom_bond_atom_site_label_2
_geom_bond_distance
Pd1 Cl12 2.2936(8)
Pd1 Cl11 2.3164(7)
Pd1 P11 2.3344(8)
Pd1 P12 2.3379(8)
Fe1 C7 2.029(3)
Fe1 C8 2.036(3)
Fe1 C3 2.038(3)
Fe1 C2 2.041(3)
Fe1 C5 2.046(3)
Fe1 C4 2.047(4)
Fe1 C9 2.050(3)
Fe1 C1 2.056(3)
Fe1 C10 2.065(3)
Fe1 C6 2.065(3)
P11 C1 1.802(3)
P11 C18 1.833(3)
P11 C12 1.834(3)
P12 C26 1.806(3)
P12 C32 1.826(3)
P12 C25 1.832(4)
O1 C11 1.228(4)
N1 C11 1.351(4)
N1 C24 1.452(5)
N1 H1N 0.9251
C1 C5 1.433(5)
C1 C2 1.444(4)
C2 C3 1.413(5)
C2 H2 0.9300
C3 C4 1.424(5)
C3 H3 0.9300
C4 C5 1.420(5)
C4 H4 0.9300
C5 H5 0.9300
C6 C7 1.423(5)
C6 C10 1.436(5)
C6 C11 1.484(5)
C7 C8 1.429(5)
C7 H7 0.9300
C8 C9 1.414(5)
C8 H8 0.9300
C9 C10 1.407(5)
C9 H9 0.9300
C10 H10 0.9300
C12 C13 1.388(5)
C12 C17 1.395(5)
C13 C14 1.368(5)
C13 H13 0.9300
C14 C15 1.379(6)
C14 H14 0.9300
C15 C16 1.386(6)
C15 H15 0.9300
C16 C17 1.390(5)
C16 H16 0.9300
C17 H17 0.9300
C18 C19 1.388(5)
C18 C23 1.392(5)
C19 C20 1.385(5)
C19 H19 0.9300
C20 C21 1.371(5)
C20 H20 0.9300
C21 C22 1.395(5)
C21 H21 0.9300
C22 C23 1.382(5)
C22 H22 0.9300
C23 H23 0.9300
C24 C25 1.529(5)
C24 H24A 0.9700
C24 H24B 0.9700
C25 H25A 0.9700
C25 H25B 0.9700
C26 C31 1.396(5)
C26 C27 1.405(5)
C27 C28 1.384(5)
C27 H27 0.9300
C28 C29 1.391(6)
C28 H28 0.9300
C29 C30 1.379(6)
C29 H29 0.9300
C30 C31 1.385(5)
C30 H30 0.9300
C31 H31 0.9300
C32 C37 1.389(5)
C32 C33 1.403(5)
C33 C34 1.402(5)
C33 H33 0.9300
C34 C35 1.376(7)
C34 H34 0.9300
C35 C36 1.375(7)
C35 H35 0.9300
C36 C37 1.381(5)
C36 H36 0.9300
C37 H37 0.9300
Pd2 Cl22 2.2882(8)
Pd2 Cl21 2.3151(8)
Pd2 P21 2.3333(8)
Pd2 P22 2.3463(8)
Fe2 C55 2.040(3)
Fe2 C54 2.042(3)
Fe2 C57 2.042(3)
Fe2 C58 2.046(3)
Fe2 C59 2.047(3)
Fe2 C52 2.054(3)
Fe2 C53 2.056(3)
Fe2 C51 2.058(3)
Fe2 C60 2.060(3)
Fe2 C56 2.071(3)
P21 C51 1.807(3)
P21 C62 1.826(4)
P21 C68 1.829(3)
P22 C76 1.822(3)
P22 C82 1.823(4)
P22 C75 1.843(3)
O2 C61 1.222(4)
N2 C61 1.347(4)
N2 C74 1.457(4)
N2 H2N 0.8887
C51 C55 1.428(4)
C51 C52 1.434(4)
C52 C53 1.417(4)
C52 H52 0.9300
C53 C54 1.420(5)
C53 H53 0.9300
C54 C55 1.414(5)
C54 H54 0.9300
C55 H55 0.9300
C56 C57 1.427(4)
C56 C60 1.428(4)
C56 C61 1.479(4)
C57 C58 1.418(5)
C57 H57 0.9300
C58 C59 1.414(5)
C58 H58 0.9300
C59 C60 1.416(5)
C59 H59 0.9300
C60 H60 0.9300
C62 C67 1.395(5)
C62 C63 1.398(5)
C63 C64 1.369(5)
C63 H63 0.9300
C64 C65 1.389(5)
C64 H64 0.9300
C65 C66 1.379(5)
C65 H65 0.9300
C66 C67 1.385(5)
C66 H66 0.9300
C67 H67 0.9300
C68 C73 1.391(4)
C68 C69 1.395(5)
C69 C70 1.387(5)
C69 H69 0.9300
C70 C71 1.376(5)
C70 H70 0.9300
C71 C72 1.376(5)
C71 H71 0.9300
C72 C73 1.384(5)
C72 H72 0.9300
C73 H73 0.9300
C74 C75 1.517(5)
C74 H74A 0.9700
C74 H74B 0.9700
C75 H75A 0.9700
C75 H75B 0.9700
C76 C81 1.377(5)
C76 C77 1.401(5)
C77 C78 1.389(5)
C77 H77 0.9300
C78 C79 1.369(5)
C78 H78 0.9300
C79 C80 1.390(6)
C79 H79 0.9300
C80 C81 1.384(5)
C80 H80 0.9300
C81 H81 0.9300
C82 C83 1.392(5)
C82 C87 1.398(5)
C83 C84 1.394(5)
C83 H83 0.9300
C84 C85 1.360(6)
C84 H84 0.9300
C85 C86 1.382(6)
C85 H85 0.9300
C86 C87 1.380(5)
C86 H86 0.9300
C87 H87 0.9300
